data_7034456
loop_
_publ_author_name
'Das, Atanu K.'
'Engelhard, Mark H.'
'Lense, Sheri'
'Roberts, John A. S.'
'Bullock, R. Morris'

_publ_section_title
;
 Covalent attachment of diphosphine ligands to glassy carbon electrodes
 via Cu-catalyzed alkyne-azide cycloaddition. Metallation with Ni(ii).
;
_journal_issue 27
_journal_name_full 'Dalton transactions (Cambridge, England : 2003)'
_journal_page_first 12225
_journal_page_last 12233
_journal_paper_doi 10.1039/c5dt00162e
_journal_volume 44
_journal_year 2015
_chemical_formula_moiety 'C66 H59 B2 F8 N5 Ni P4'
_chemical_formula_sum 'C66 H59 B2 F8 N5 Ni P4'
_chemical_formula_weight 1278.39
_space_group_IT_number 15
_symmetry_cell_setting monoclinic
_symmetry_space_group_name_Hall '-C 2yc'
_symmetry_space_group_name_H-M 'C 1 2/c 1'
_atom_sites_solution_hydrogens geom
_atom_sites_solution_primary direct
_atom_sites_solution_secondary difmap
_audit_creation_method SHELXL-97
_audit_update_record
;
2015-01-13 deposited with the CCDC.
2015-03-17 downloaded from the CCDC.
;
_cell_angle_alpha 90.00
_cell_angle_beta 102.654(5)
_cell_angle_gamma 90.00
_cell_formula_units_Z 8
_cell_length_a 40.880(4)
_cell_length_b 18.1318(16)
_cell_length_c 18.7843(16)
_cell_measurement_reflns_used 5228
_cell_measurement_temperature 140(2)
_cell_measurement_theta_max 19.78
_cell_measurement_theta_min 2.25
_cell_volume 13585(2)
_computing_cell_refinement 'Bruker SAINT'
_computing_data_collection 'Bruker APEX2'
_computing_data_reduction 'Bruker SAINT'
_computing_molecular_graphics 'Bruker SHELXTL'
_computing_publication_material 'Bruker SHELXTL'
_computing_structure_refinement 'SHELXL-97 (Sheldrick, 2008)'
_computing_structure_solution 'SHELXS-97 (Sheldrick, 2008)'
_diffrn_ambient_temperature 140(2)
_diffrn_measured_fraction_theta_full 0.984
_diffrn_measured_fraction_theta_max 0.984
_diffrn_radiation_monochromator graphite
_diffrn_radiation_source 'fine-focus sealed tube'
_diffrn_radiation_type MoK\a
_diffrn_radiation_wavelength 0.71073
_diffrn_reflns_av_R_equivalents 0.1410
_diffrn_reflns_av_sigmaI/netI 0.1607
_diffrn_reflns_limit_h_max 51
_diffrn_reflns_limit_h_min -51
_diffrn_reflns_limit_k_max 22
_diffrn_reflns_limit_k_min -22
_diffrn_reflns_limit_l_max 23
_diffrn_reflns_limit_l_min -23
_diffrn_reflns_number 97719
_diffrn_reflns_theta_full 26.59
_diffrn_reflns_theta_max 26.59
_diffrn_reflns_theta_min 1.02
_exptl_absorpt_coefficient_mu 0.443
_exptl_absorpt_correction_T_max 0.9912
_exptl_absorpt_correction_T_min 0.9245
_exptl_absorpt_correction_type multi-scan
_exptl_absorpt_process_details sadabs
_exptl_crystal_colour orange
_exptl_crystal_density_diffrn 1.250
_exptl_crystal_density_method 'not measured'
_exptl_crystal_description plate
_exptl_crystal_F_000 5280
_exptl_crystal_recrystallization_method 'Re-crystallisation from solvent: Acetontrile and diethyl ether'
_exptl_crystal_size_max 0.18
_exptl_crystal_size_mid 0.11
_exptl_crystal_size_min 0.02
_platon_squeeze_details
;
;
_refine_diff_density_max 0.615
_refine_diff_density_min -0.539
_refine_diff_density_rms 0.110
_refine_ls_extinction_method none
_refine_ls_goodness_of_fit_ref 0.907
_refine_ls_hydrogen_treatment constr
_refine_ls_matrix_type full
_refine_ls_number_parameters 817
_refine_ls_number_reflns 13981
_refine_ls_number_restraints 67
_refine_ls_restrained_S_all 0.906
_refine_ls_R_factor_all 0.1677
_refine_ls_R_factor_gt 0.0759
_refine_ls_shift/su_max 0.001
_refine_ls_shift/su_mean 0.000
_refine_ls_structure_factor_coef Fsqd
_refine_ls_weighting_details 'calc w=1/[\s^2^(Fo^2^)+(0.1049P)^2^+0.0000P] where P=(Fo^2^+2Fc^2^)/3'
_refine_ls_weighting_scheme calc
_refine_ls_wR_factor_gt 0.1789
_refine_ls_wR_factor_ref 0.2096
_reflns_number_gt 6314
_reflns_number_total 13981
_reflns_threshold_expression >2sigma(I)
_cod_data_source_file c5dt00162e2.cif
_cod_data_source_block try_sqd
_cod_depositor_comments
;
The following automatic conversions were performed:

'_symmetry_cell_setting' value 'Monoclinic' changed to 'monoclinic'
according to
/usr/data/users/saulius/crontab/automatic-downloads/rss-feeds/RSC/lib/dictionaries/cif_core.dic
dictionary named 'cif_core.dic' version 2.4.2 from 2011-04-26.

Automatic conversion script
Id: cif_fix_values 3105 2015-03-04 15:46:00Z robertas 

 Adding full bibliography for 7034456.cif.

The following automatic conversions were performed:

data name '_iucr_refine_instruction_details' was replaced with
'_iucr_refine_instructions_details' as specified in the replacement
file 'data/replacement-values/replacement_tags.lst'.

Automatic conversion script
Id: cif_correct_tags 9268 2022-04-12 08:56:07Z antanas 
;
_cod_original_sg_symbol_H-M C2/c
_cod_database_code 7034456

loop_
_symmetry_equiv_pos_as_xyz
'x, y, z'
'-x, y, -z+1/2'
'x+1/2, y+1/2, z'
'-x+1/2, y+1/2, -z+1/2'
'-x, -y, -z'
'x, -y, z-1/2'
'-x+1/2, -y+1/2, -z'
'x+1/2, -y+1/2, z-1/2'

loop_
_atom_site_label
_atom_site_type_symbol
_atom_site_fract_x
_atom_site_fract_y
_atom_site_fract_z
_atom_site_U_iso_or_equiv
_atom_site_adp_type
_atom_site_occupancy
_atom_site_symmetry_multiplicity
_atom_site_calc_flag
_atom_site_refinement_flags
_atom_site_disorder_assembly
_atom_site_disorder_group
B1 B 0.2736(2) 0.9824(7) 0.1491(6) 0.083(3) Uani 1 1 d . . .
B2 B 0.06838(19) 0.6577(5) 0.3806(4) 0.061(2) Uani 1 1 d . . .
C1 C 0.08627(14) 0.7899(3) 0.1888(3) 0.0457(15) Uani 1 1 d . A .
H1A H 0.0647 0.8163 0.1727 0.055 Uiso 1 1 calc R . .
H1B H 0.0828 0.7491 0.2214 0.055 Uiso 1 1 calc R . .
C2 C 0.14331(14) 0.8079(3) 0.2632(3) 0.0507(16) Uani 1 1 d . A .
H2A H 0.1394 0.7668 0.2951 0.061 Uiso 1 1 calc R . .
H2B H 0.1571 0.8455 0.2943 0.061 Uiso 1 1 calc R . .
C3 C 0.099(2) 0.885(3) 0.282(2) 0.063(4) Uani 0.30(3) 1 d PGDU A 1
C4 C 0.1103(14) 0.880(3) 0.357(2) 0.073(5) Uani 0.30(3) 1 d PGDU A 1
H4A H 0.1274 0.8460 0.3781 0.087 Uiso 0.30(3) 1 calc PR A 1
C5 C 0.0961(11) 0.925(2) 0.4024(18) 0.098(6) Uani 0.30(3) 1 d PGDU A 1
H5A H 0.1036 0.9220 0.4539 0.117 Uiso 0.30(3) 1 calc PR A 1
C6 C 0.0711(12) 0.975(3) 0.3721(19) 0.112(7) Uani 0.30(3) 1 d PGDU A 1
C7 C 0.0602(16) 0.980(3) 0.297(2) 0.140(8) Uani 0.30(3) 1 d PGDU A 1
H7A H 0.0431 1.0137 0.2760 0.168 Uiso 0.30(3) 1 calc PR A 1
C8 C 0.074(2) 0.934(4) 0.2517(17) 0.120(6) Uani 0.30(3) 1 d PGDU A 1
H8A H 0.0668 0.9377 0.2002 0.144 Uiso 0.30(3) 1 calc PR A 1
C9 C 0.0544(10) 1.023(3) 0.417(3) 0.136(14) Uani 0.30(3) 1 d PDU A 1
C10 C 0.0415(11) 1.047(4) 0.462(3) 0.18(2) Uani 0.30(3) 1 d PDU A 1
H10 H 0.0311 1.0668 0.4979 0.211 Uiso 0.30(3) 1 calc PR A 1
C3' C 0.0976(8) 0.8966(13) 0.2672(10) 0.063(4) Uani 0.70(3) 1 d PGDU A 2
C4' C 0.1079(5) 0.9022(11) 0.3426(10) 0.073(5) Uani 0.70(3) 1 d PGDU A 2
H4B H 0.1246 0.8697 0.3685 0.087 Uiso 0.70(3) 1 calc PR A 2
C5' C 0.0939(4) 0.9554(11) 0.3800(10) 0.098(6) Uani 0.70(3) 1 d PGDU A 2
H5B H 0.1009 0.9593 0.4315 0.117 Uiso 0.70(3) 1 calc PR A 2
C6' C 0.0696(4) 1.0030(12) 0.3420(11) 0.112(7) Uani 0.70(3) 1 d PGDU A 2
C7' C 0.0593(6) 0.9974(13) 0.2666(11) 0.140(8) Uani 0.70(3) 1 d PGDU A 2
H7B H 0.0426 1.0299 0.2407 0.168 Uiso 0.70(3) 1 calc PR A 2
C8' C 0.0733(8) 0.9442(15) 0.2292(9) 0.120(6) Uani 0.70(3) 1 d PGDU A 2
H8B H 0.0663 0.9403 0.1777 0.144 Uiso 0.70(3) 1 calc PR A 2
C9' C 0.0536(5) 1.0609(13) 0.3767(17) 0.144(10) Uani 0.70(3) 1 d PDU A 2
C10' C 0.0399(5) 1.0996(15) 0.4099(19) 0.190(14) Uani 0.70(3) 1 d PDU A 2
H10B H 0.0288 1.1314 0.4371 0.228 Uiso 0.70(3) 1 calc PR A 2
C11 C 0.11096(13) 0.8385(3) 0.0656(3) 0.0460(15) Uani 1 1 d . A .
H11A H 0.0977 0.8412 0.0148 0.055 Uiso 1 1 calc R . .
H11B H 0.1047 0.8814 0.0924 0.055 Uiso 1 1 calc R . .
C12 C 0.16800(13) 0.8522(3) 0.1361(3) 0.0455(15) Uani 1 1 d . A .
H12A H 0.1613 0.8969 0.1596 0.055 Uiso 1 1 calc R . .
H12B H 0.1913 0.8594 0.1304 0.055 Uiso 1 1 calc R . .
C13 C 0.15484(14) 0.8842(3) 0.0056(3) 0.0497(15) Uani 1 1 d . . .
C14 C 0.18272(15) 0.9315(3) 0.0177(3) 0.0559(17) Uani 1 1 d . . .
H14A H 0.1944 0.9422 0.0662 0.067 Uiso 1 1 calc R . .
C15 C 0.19316(16) 0.9621(4) -0.0400(4) 0.0639(18) Uani 1 1 d . . .
H15A H 0.2124 0.9930 -0.0310 0.077 Uiso 1 1 calc R . .
C16 C 0.17646(16) 0.9492(3) -0.1107(4) 0.0569(17) Uani 1 1 d . . .
C17 C 0.14765(17) 0.9064(4) -0.1229(3) 0.0626(18) Uani 1 1 d . . .
H17A H 0.1350 0.9000 -0.1713 0.075 Uiso 1 1 calc R . .
C18 C 0.13712(15) 0.8731(3) -0.0659(3) 0.0531(16) Uani 1 1 d . . .
H18A H 0.1178 0.8426 -0.0754 0.064 Uiso 1 1 calc R . .
C19 C 0.18877(17) 0.9778(4) -0.1719(4) 0.068(2) Uani 1 1 d . . .
C20 C 0.20123(18) 0.9949(4) -0.2210(4) 0.082(2) Uani 1 1 d . . .
H20 H 0.2112 1.0086 -0.2602 0.098 Uiso 1 1 calc R . .
C21 C 0.20905(12) 0.7639(3) 0.2505(3) 0.0374(13) Uani 1 1 d . A .
C22 C 0.23149(15) 0.8214(3) 0.2549(3) 0.0519(16) Uani 1 1 d . . .
H22A H 0.2248 0.8660 0.2292 0.062 Uiso 1 1 calc R . .
C23 C 0.26398(16) 0.8145(5) 0.2970(3) 0.069(2) Uani 1 1 d . . .
H23A H 0.2795 0.8539 0.2990 0.083 Uiso 1 1 calc R . .
C24 C 0.27360(16) 0.7513(5) 0.3353(3) 0.0627(19) Uani 1 1 d . . .
H24A H 0.2957 0.7468 0.3643 0.075 Uiso 1 1 calc R . .
C25 C 0.25140(15) 0.6950(4) 0.3318(3) 0.0593(18) Uani 1 1 d . . .
H25A H 0.2579 0.6513 0.3592 0.071 Uiso 1 1 calc R . .
C26 C 0.21896(14) 0.7008(4) 0.2881(3) 0.0496(16) Uani 1 1 d . . .
H26A H 0.2039 0.6605 0.2848 0.060 Uiso 1 1 calc R . .
C27 C 0.06124(12) 0.7277(3) 0.0433(3) 0.0373(13) Uani 1 1 d . A .
C28 C 0.03054(13) 0.7184(3) 0.0623(3) 0.0515(16) Uani 1 1 d . . .
H28A H 0.0291 0.7216 0.1120 0.062 Uiso 1 1 calc R . .
C29 C 0.00240(15) 0.7047(4) 0.0095(3) 0.0622(19) Uani 1 1 d . . .
H29A H -0.0187 0.6995 0.0226 0.075 Uiso 1 1 calc R . .
C30 C 0.00437(15) 0.6985(4) -0.0624(3) 0.0645(19) Uani 1 1 d . . .
H30A H -0.0154 0.6896 -0.0988 0.077 Uiso 1 1 calc R . .
C31 C 0.03493(14) 0.7050(4) -0.0818(3) 0.0567(17) Uani 1 1 d . . .
H31A H 0.0363 0.7002 -0.1314 0.068 Uiso 1 1 calc R . .
C32 C 0.06346(13) 0.7185(3) -0.0285(3) 0.0471(15) Uani 1 1 d . . .
H32A H 0.0846 0.7214 -0.0413 0.057 Uiso 1 1 calc R . .
C33 C 0.14059(13) 0.4890(3) 0.1293(3) 0.0429(14) Uani 1 1 d . A .
H33A H 0.1475 0.4914 0.1831 0.051 Uiso 1 1 calc R . .
H33B H 0.1264 0.4446 0.1163 0.051 Uiso 1 1 calc R . .
C34 C 0.19598(13) 0.5378(3) 0.1251(3) 0.0465(15) Uani 1 1 d . A .
H34A H 0.2164 0.5251 0.1075 0.056 Uiso 1 1 calc R . .
H34B H 0.2018 0.5375 0.1791 0.056 Uiso 1 1 calc R . .
C35 C 0.17580(13) 0.4198(3) 0.0608(3) 0.0397(13) Uani 1 1 d . . .
C36 C 0.20587(14) 0.4082(3) 0.0380(3) 0.0446(14) Uani 1 1 d . . .
H36A H 0.2228 0.4451 0.0479 0.054 Uiso 1 1 calc R . .
C37 C 0.21177(14) 0.3452(3) 0.0017(3) 0.0495(16) Uani 1 1 d . . .
H37A H 0.2326 0.3394 -0.0125 0.059 Uiso 1 1 calc R . .
C38 C 0.18754(13) 0.2901(3) -0.0146(3) 0.0425(14) Uani 1 1 d . . .
C39 C 0.15726(14) 0.3016(3) 0.0047(3) 0.0506(16) Uani 1 1 d . . .
H39A H 0.1400 0.2656 -0.0069 0.061 Uiso 1 1 calc R . .
C40 C 0.15191(14) 0.3654(4) 0.0409(3) 0.0541(17) Uani 1 1 d . . .
H40A H 0.1307 0.3722 0.0526 0.065 Uiso 1 1 calc R . .
C41 C 0.19427(14) 0.2226(4) -0.0481(3) 0.0448(15) Uani 1 1 d . . .
C42 C 0.20014(15) 0.1661(4) -0.0734(3) 0.0631(18) Uani 1 1 d . . .
H42 H 0.2049 0.1204 -0.0938 0.076 Uiso 1 1 calc R . .
C43 C 0.11045(13) 0.5641(3) -0.0053(2) 0.0408(14) Uani 1 1 d . A .
H43A H 0.1173 0.5141 -0.0174 0.049 Uiso 1 1 calc R . .
H43B H 0.0865 0.5708 -0.0292 0.049 Uiso 1 1 calc R . .
C44 C 0.16701(12) 0.6115(3) -0.0060(2) 0.0443(15) Uani 1 1 d . A .
H44A H 0.1786 0.6459 -0.0332 0.053 Uiso 1 1 calc R . .
H44B H 0.1736 0.5608 -0.0163 0.053 Uiso 1 1 calc R . .
C45 C 0.12027(12) 0.6333(3) -0.1102(3) 0.0398(14) Uani 1 1 d . . .
C46 C 0.13359(13) 0.6938(3) -0.1388(3) 0.0451(15) Uani 1 1 d . . .
H46A H 0.1494 0.7243 -0.1074 0.054 Uiso 1 1 calc R . .
C47 C 0.12432(13) 0.7106(3) -0.2124(3) 0.0468(15) Uani 1 1 d . . .
H47A H 0.1343 0.7515 -0.2313 0.056 Uiso 1 1 calc R . .
C48 C 0.10054(13) 0.6680(4) -0.2585(3) 0.0448(15) Uani 1 1 d . . .
C49 C 0.08662(14) 0.6094(4) -0.2299(3) 0.0497(16) Uani 1 1 d . . .
H49A H 0.0700 0.5806 -0.2610 0.060 Uiso 1 1 calc R . .
C50 C 0.09617(13) 0.5909(3) -0.1563(3) 0.0426(14) Uani 1 1 d . . .
H50A H 0.0863 0.5497 -0.1377 0.051 Uiso 1 1 calc R . .
C51 C 0.09097(14) 0.6860(3) -0.3351(3) 0.0507(16) Uani 1 1 d . . .
C52 C 0.08396(15) 0.7016(4) -0.3971(3) 0.069(2) Uani 1 1 d . . .
H52 H 0.0783 0.7142 -0.4474 0.083 Uiso 1 1 calc R . .
C53 C 0.07540(12) 0.5512(3) 0.1135(3) 0.0342(13) Uani 1 1 d . A .
C54 C 0.06525(13) 0.5834(3) 0.1733(3) 0.0414(14) Uani 1 1 d . . .
H54A H 0.0796 0.6171 0.2038 0.050 Uiso 1 1 calc R . .
C55 C 0.03475(14) 0.5663(3) 0.1876(3) 0.0479(15) Uani 1 1 d . . .
H55A H 0.0281 0.5884 0.2280 0.058 Uiso 1 1 calc R . .
C56 C 0.01389(15) 0.5180(4) 0.1447(3) 0.0577(17) Uani 1 1 d . . .
H56A H -0.0074 0.5070 0.1547 0.069 Uiso 1 1 calc R . .
C57 C 0.02381(15) 0.4845(4) 0.0859(3) 0.0597(18) Uani 1 1 d . . .
H57A H 0.0093 0.4500 0.0565 0.072 Uiso 1 1 calc R . .
C58 C 0.05412(13) 0.5006(3) 0.0699(3) 0.0471(15) Uani 1 1 d . . .
H58A H 0.0606 0.4776 0.0297 0.057 Uiso 1 1 calc R . .
C59 C 0.21950(12) 0.6826(3) 0.0991(3) 0.0342(13) Uani 1 1 d . A .
C60 C 0.24944(13) 0.6607(3) 0.1449(3) 0.0408(14) Uani 1 1 d . . .
H60A H 0.2511 0.6145 0.1691 0.049 Uiso 1 1 calc R . .
C61 C 0.27688(14) 0.7077(4) 0.1544(3) 0.0504(16) Uani 1 1 d . . .
H61A H 0.2973 0.6936 0.1862 0.060 Uiso 1 1 calc R . .
C62 C 0.27508(14) 0.7724(4) 0.1198(3) 0.0504(16) Uani 1 1 d . . .
H62A H 0.2942 0.8037 0.1272 0.060 Uiso 1 1 calc R . .
C63 C 0.24529(15) 0.7944(3) 0.0727(3) 0.0485(15) Uani 1 1 d . . .
H63A H 0.2439 0.8405 0.0483 0.058 Uiso 1 1 calc R . .
C64 C 0.21786(13) 0.7482(3) 0.0623(3) 0.0414(14) Uani 1 1 d . . .
H64A H 0.1977 0.7620 0.0293 0.050 Uiso 1 1 calc R . .
C65 C 0.14596(12) 0.5982(3) 0.2947(3) 0.0374(13) Uani 1 1 d . . .
C66 C 0.14887(14) 0.5591(4) 0.3637(3) 0.0544(17) Uani 1 1 d . . .
H66A H 0.1296 0.5710 0.3847 0.082 Uiso 1 1 calc R . .
H66B H 0.1696 0.5742 0.3977 0.082 Uiso 1 1 calc R . .
H66C H 0.1495 0.5059 0.3552 0.082 Uiso 1 1 calc R . .
F1 F 0.24362(9) 0.9596(2) 0.1632(2) 0.0805(12) Uani 1 1 d . B .
F2 F 0.2777(4) 0.9614(8) 0.0828(6) 0.084(5) Uani 0.581(13) 1 d PD B 1
F3 F 0.30065(19) 0.9372(6) 0.2006(5) 0.099(4) Uani 0.581(13) 1 d PD B 1
F4 F 0.2833(4) 1.0491(7) 0.1638(10) 0.117(7) Uani 0.581(13) 1 d PD B 1
F2A F 0.2579(4) 1.0358(9) 0.0840(6) 0.138(7) Uani 0.419(13) 1 d PD B 2
F3A F 0.2868(7) 1.0239(14) 0.1992(9) 0.122(10) Uani 0.419(13) 1 d PD B 2
F4A F 0.2869(6) 0.9340(12) 0.1169(14) 0.158(15) Uani 0.419(13) 1 d PD B 2
F5 F 0.08932(9) 0.6741(2) 0.33512(18) 0.0775(12) Uani 1 1 d . . .
F6 F 0.07464(10) 0.5897(3) 0.4106(2) 0.0997(15) Uani 1 1 d . . .
F7 F 0.03546(9) 0.6640(3) 0.3439(2) 0.0906(13) Uani 1 1 d . . .
F8 F 0.07333(9) 0.7110(3) 0.43592(18) 0.0887(13) Uani 1 1 d . . .
N1 N 0.11141(11) 0.8400(3) 0.2281(3) 0.0510(13) Uani 1 1 d D . .
N2 N 0.14625(11) 0.8439(3) 0.0647(2) 0.0449(12) Uani 1 1 d . . .
N3 N 0.17000(10) 0.4826(2) 0.0989(2) 0.0416(11) Uani 1 1 d . . .
N4 N 0.13077(10) 0.6195(3) -0.0330(2) 0.0402(11) Uani 1 1 d . . .
N5 N 0.14357(10) 0.6280(3) 0.2410(2) 0.0384(11) Uani 1 1 d . . .
Ni1 Ni 0.141334(16) 0.67339(4) 0.14241(3) 0.0340(2) Uani 1 1 d . A .
P1 P 0.16674(3) 0.77249(8) 0.19551(7) 0.0385(4) Uani 1 1 d . . .
P2 P 0.09965(3) 0.75202(8) 0.10876(7) 0.0384(4) Uani 1 1 d . . .
P3 P 0.11572(3) 0.57273(8) 0.09483(7) 0.0360(4) Uani 1 1 d . . .
P4 P 0.18158(3) 0.62965(8) 0.09257(7) 0.0361(4) Uani 1 1 d . . .

loop_
_atom_site_aniso_label
_atom_site_aniso_U_11
_atom_site_aniso_U_22
_atom_site_aniso_U_33
_atom_site_aniso_U_23
_atom_site_aniso_U_13
_atom_site_aniso_U_12
B1 0.073(7) 0.107(9) 0.081(8) -0.046(7) 0.040(6) -0.042(6)
B2 0.047(5) 0.100(7) 0.041(4) 0.000(5) 0.015(4) 0.008(4)
C1 0.043(3) 0.059(4) 0.036(3) 0.001(3) 0.012(3) 0.010(3)
C2 0.049(4) 0.071(4) 0.036(3) -0.020(3) 0.017(3) -0.005(3)
C3 0.044(5) 0.068(9) 0.076(8) -0.016(8) 0.010(8) 0.007(5)
C4 0.066(5) 0.085(13) 0.071(8) -0.030(8) 0.023(6) 0.008(7)
C5 0.084(7) 0.104(15) 0.109(10) -0.062(9) 0.031(7) 0.008(8)
C6 0.067(6) 0.091(15) 0.173(13) -0.089(12) 0.019(10) 0.002(8)
C7 0.108(8) 0.116(15) 0.177(13) -0.065(14) -0.008(13) 0.056(9)
C8 0.124(8) 0.097(11) 0.121(10) -0.035(11) -0.012(12) 0.060(7)
C9 0.062(16) 0.10(3) 0.25(3) -0.14(2) 0.05(2) -0.028(17)
C10 0.10(3) 0.15(4) 0.29(5) -0.15(4) 0.08(3) -0.02(3)
C3' 0.044(5) 0.068(9) 0.076(8) -0.016(8) 0.010(8) 0.007(5)
C4' 0.066(5) 0.085(13) 0.071(8) -0.030(8) 0.023(6) 0.008(7)
C5' 0.084(7) 0.104(15) 0.109(10) -0.062(9) 0.031(7) 0.008(8)
C6' 0.067(6) 0.091(15) 0.173(13) -0.089(12) 0.019(10) 0.002(8)
C7' 0.108(8) 0.116(15) 0.177(13) -0.065(14) -0.008(13) 0.056(9)
C8' 0.124(8) 0.097(11) 0.121(10) -0.035(11) -0.012(12) 0.060(7)
C9' 0.088(10) 0.093(15) 0.25(2) -0.108(16) 0.042(13) -0.006(10)
C10' 0.101(12) 0.129(19) 0.33(3) -0.17(2) 0.032(16) 0.007(13)
C11 0.034(3) 0.067(4) 0.036(3) 0.003(3) 0.006(2) 0.004(3)
C12 0.041(3) 0.066(4) 0.030(3) 0.007(3) 0.008(3) 0.000(3)
C13 0.048(4) 0.063(4) 0.040(3) 0.014(3) 0.013(3) 0.001(3)
C14 0.053(4) 0.065(4) 0.048(4) 0.009(3) 0.008(3) -0.016(3)
C15 0.062(4) 0.073(5) 0.059(4) 0.014(4) 0.018(4) -0.013(4)
C16 0.064(4) 0.057(4) 0.057(4) 0.018(3) 0.027(4) 0.000(3)
C17 0.072(5) 0.075(5) 0.044(4) 0.016(4) 0.021(3) 0.000(4)
C18 0.053(4) 0.064(4) 0.041(4) 0.010(3) 0.009(3) -0.009(3)
C19 0.069(5) 0.070(5) 0.073(5) 0.032(4) 0.033(4) 0.012(4)
C20 0.078(5) 0.094(6) 0.083(5) 0.049(5) 0.039(4) 0.020(4)
C21 0.035(3) 0.055(4) 0.021(3) -0.015(3) 0.004(2) -0.006(3)
C22 0.059(4) 0.061(4) 0.034(3) -0.009(3) 0.008(3) -0.001(3)
C23 0.047(4) 0.120(7) 0.040(4) -0.025(4) 0.007(3) -0.014(4)
C24 0.042(4) 0.110(6) 0.030(3) -0.010(4) -0.005(3) 0.000(4)
C25 0.043(4) 0.094(5) 0.041(4) -0.004(3) 0.007(3) 0.000(4)
C26 0.047(4) 0.069(4) 0.030(3) -0.007(3) 0.002(3) 0.002(3)
C27 0.036(3) 0.048(4) 0.026(3) 0.007(3) 0.004(2) -0.001(3)
C28 0.039(3) 0.083(5) 0.036(3) 0.004(3) 0.014(3) -0.002(3)
C29 0.033(3) 0.106(6) 0.047(4) 0.002(4) 0.009(3) -0.012(3)
C30 0.042(4) 0.100(6) 0.047(4) -0.004(4) 0.001(3) -0.003(3)
C31 0.044(4) 0.092(5) 0.036(3) 0.000(3) 0.014(3) 0.000(3)
C32 0.035(3) 0.077(4) 0.030(3) 0.003(3) 0.008(3) -0.010(3)
C33 0.041(3) 0.057(4) 0.033(3) -0.006(3) 0.013(3) -0.006(3)
C34 0.039(3) 0.054(4) 0.047(3) -0.012(3) 0.009(3) 0.002(3)
C35 0.038(3) 0.058(4) 0.024(3) 0.000(3) 0.009(2) -0.003(3)
C36 0.048(4) 0.051(4) 0.033(3) -0.010(3) 0.004(3) -0.006(3)
C37 0.039(3) 0.075(5) 0.036(3) -0.007(3) 0.012(3) -0.001(3)
C38 0.039(3) 0.059(4) 0.026(3) -0.001(3) 0.001(2) 0.005(3)
C39 0.043(4) 0.059(4) 0.053(4) -0.015(3) 0.015(3) -0.004(3)
C40 0.031(3) 0.086(5) 0.049(4) -0.016(4) 0.018(3) 0.004(3)
C41 0.055(4) 0.053(4) 0.026(3) 0.004(3) 0.006(3) 0.012(3)
C42 0.057(4) 0.077(5) 0.050(4) -0.008(4) 0.002(3) 0.008(4)
C43 0.036(3) 0.069(4) 0.018(3) -0.012(3) 0.006(2) -0.008(3)
C44 0.033(3) 0.083(4) 0.019(3) -0.007(3) 0.008(2) -0.017(3)
C45 0.030(3) 0.061(4) 0.029(3) -0.011(3) 0.009(2) -0.001(3)
C46 0.034(3) 0.075(4) 0.025(3) -0.009(3) 0.005(2) -0.016(3)
C47 0.046(4) 0.069(4) 0.029(3) 0.000(3) 0.018(3) -0.007(3)
C48 0.040(3) 0.079(5) 0.018(3) 0.002(3) 0.011(2) 0.001(3)
C49 0.047(4) 0.077(5) 0.024(3) -0.012(3) 0.005(3) -0.006(3)
C50 0.041(3) 0.065(4) 0.023(3) 0.002(3) 0.008(2) -0.003(3)
C51 0.048(4) 0.071(5) 0.033(3) -0.002(3) 0.009(3) 0.007(3)
C52 0.043(4) 0.135(7) 0.030(3) 0.000(4) 0.007(3) 0.005(4)
C53 0.026(3) 0.051(4) 0.026(3) 0.006(3) 0.007(2) -0.002(2)
C54 0.037(3) 0.064(4) 0.024(3) 0.002(3) 0.007(2) 0.000(3)
C55 0.042(4) 0.073(4) 0.033(3) 0.003(3) 0.017(3) 0.004(3)
C56 0.042(4) 0.087(5) 0.046(4) 0.008(4) 0.014(3) -0.005(3)
C57 0.051(4) 0.082(5) 0.045(4) -0.006(4) 0.009(3) -0.020(3)
C58 0.040(3) 0.076(4) 0.026(3) -0.004(3) 0.010(3) -0.009(3)
C59 0.038(3) 0.048(4) 0.019(2) -0.002(3) 0.012(2) 0.001(3)
C60 0.040(3) 0.041(3) 0.042(3) -0.007(3) 0.010(3) -0.001(3)
C61 0.039(4) 0.070(5) 0.041(4) -0.014(3) 0.008(3) -0.002(3)
C62 0.040(4) 0.068(5) 0.045(4) -0.013(3) 0.014(3) -0.014(3)
C63 0.054(4) 0.068(4) 0.030(3) -0.011(3) 0.025(3) -0.014(3)
C64 0.034(3) 0.064(4) 0.029(3) -0.010(3) 0.012(2) -0.005(3)
C65 0.032(3) 0.054(4) 0.026(3) -0.002(3) 0.006(2) -0.003(3)
C66 0.056(4) 0.082(5) 0.025(3) 0.007(3) 0.009(3) 0.003(3)
F1 0.072(3) 0.110(3) 0.070(3) -0.020(2) 0.037(2) -0.023(2)
F2 0.112(7) 0.100(12) 0.052(5) -0.019(5) 0.048(5) -0.052(7)
F3 0.076(6) 0.136(9) 0.082(7) 0.011(6) 0.011(5) -0.003(5)
F4 0.095(9) 0.073(7) 0.208(19) -0.091(10) 0.089(13) -0.049(6)
F2A 0.241(17) 0.106(13) 0.066(9) -0.002(8) 0.030(10) -0.052(12)
F3A 0.116(12) 0.18(3) 0.073(10) -0.041(12) 0.034(9) -0.063(14)
F4A 0.19(3) 0.116(17) 0.24(4) -0.076(19) 0.18(3) -0.073(15)
F5 0.090(3) 0.108(3) 0.046(2) 0.019(2) 0.040(2) 0.022(2)
F6 0.083(3) 0.113(4) 0.112(4) 0.052(3) 0.041(3) 0.021(3)
F7 0.060(3) 0.144(4) 0.057(2) -0.020(3) -0.010(2) 0.011(2)
F8 0.064(2) 0.167(4) 0.038(2) -0.026(3) 0.0174(18) -0.005(3)
N1 0.038(3) 0.063(3) 0.052(3) -0.014(3) 0.012(2) 0.008(2)
N2 0.042(3) 0.059(3) 0.034(3) 0.007(2) 0.007(2) -0.006(2)
N3 0.039(3) 0.047(3) 0.043(3) -0.011(2) 0.019(2) -0.002(2)
N4 0.032(2) 0.077(3) 0.012(2) 0.001(2) 0.0082(18) -0.013(2)
N5 0.037(3) 0.055(3) 0.021(2) -0.001(2) 0.003(2) -0.002(2)
Ni1 0.0327(4) 0.0521(5) 0.0179(3) -0.0013(3) 0.0068(3) -0.0018(3)
P1 0.0360(8) 0.0538(10) 0.0252(7) -0.0048(7) 0.0059(6) -0.0019(7)
P2 0.0343(8) 0.0546(10) 0.0268(7) 0.0013(7) 0.0080(6) -0.0006(7)
P3 0.0350(8) 0.0549(10) 0.0200(7) -0.0030(7) 0.0097(6) -0.0038(7)
P4 0.0352(8) 0.0544(10) 0.0194(7) -0.0038(7) 0.0077(6) -0.0029(7)

loop_
_atom_type_symbol
_atom_type_description
_atom_type_scat_dispersion_real
_atom_type_scat_dispersion_imag
_atom_type_scat_source
C C 0.0033 0.0016 'International Tables Vol C Tables 4.2.6.8 and 6.1.1.4'
H H 0.0000 0.0000 'International Tables Vol C Tables 4.2.6.8 and 6.1.1.4'
N N 0.0061 0.0033 'International Tables Vol C Tables 4.2.6.8 and 6.1.1.4'
P P 0.1023 0.0942 'International Tables Vol C Tables 4.2.6.8 and 6.1.1.4'
Ni Ni 0.3393 1.1124 'International Tables Vol C Tables 4.2.6.8 and 6.1.1.4'
B B 0.0013 0.0007 'International Tables Vol C Tables 4.2.6.8 and 6.1.1.4'
F F 0.0171 0.0103 'International Tables Vol C Tables 4.2.6.8 and 6.1.1.4'

loop_
_geom_angle_atom_site_label_1
_geom_angle_atom_site_label_2
_geom_angle_atom_site_label_3
_geom_angle
F3A B1 F4A 129(2)
F3A B1 F4 36.7(11)
F4A B1 F4 127.9(13)
F3A B1 F2 139.1(14)
F4A B1 F2 37.1(13)
F4 B1 F2 111.6(13)
F3A B1 F1 107.2(13)
F4A B1 F1 112.5(13)
F4 B1 F1 119.3(10)
F2 B1 F1 113.0(9)
F3A B1 F3 73.2(14)
F4A B1 F3 66.5(15)
F4 B1 F3 102.8(12)
F2 B1 F3 102.2(11)
F1 B1 F3 105.5(8)
F3A B1 F2A 104.6(14)
F4A B1 F2A 101.5(14)
F4 B1 F2A 69.1(12)
F2 B1 F2A 64.5(10)
F1 B1 F2A 96.2(9)
F3 B1 F2A 157.9(9)
F6 B2 F5 111.8(6)
F6 B2 F7 111.0(7)
F5 B2 F7 110.3(6)
F6 B2 F8 109.6(6)
F5 B2 F8 107.7(6)
F7 B2 F8 106.2(6)
N1 C1 P2 110.2(4)
N1 C1 H1A 109.6
P2 C1 H1A 109.6
N1 C1 H1B 109.6
P2 C1 H1B 109.6
H1A C1 H1B 108.1
N1 C2 P1 111.9(4)
N1 C2 H2A 109.2
P1 C2 H2A 109.2
N1 C2 H2B 109.2
P1 C2 H2B 109.2
H2A C2 H2B 107.9
C4 C3 C8 120.0
C4 C3 N1 126(3)
C8 C3 N1 114(3)
C5 C4 C3 120.0
C5 C4 H4A 120.0
C3 C4 H4A 120.0
C4 C5 C6 120.0
C4 C5 H5A 120.0
C6 C5 H5A 120.0
C7 C6 C5 120.0
C7 C6 C9 117.1(17)
C5 C6 C9 122.8(17)
C6 C7 C8 120.0
C6 C7 H7A 120.0
C8 C7 H7A 120.0
C7 C8 C3 120.0
C7 C8 H8A 120.0
C3 C8 H8A 120.0
C10 C9 C6 165(5)
C9 C10 H10 180.0
C4' C3' C8' 120.0
C4' C3' N1 120.3(12)
C8' C3' N1 119.6(12)
C3' C4' C5' 120.0
C3' C4' H4B 120.0
C5' C4' H4B 120.0
C6' C5' C4' 120.0
C6' C5' H5B 120.0
C4' C5' H5B 120.0
C5' C6' C7' 120.0
C5' C6' C9' 123.8(10)
C7' C6' C9' 116.2(10)
C6' C7' C8' 120.0
C6' C7' H7B 120.0
C8' C7' H7B 120.0
C7' C8' C3' 120.0
C7' C8' H8B 120.0
C3' C8' H8B 120.0
C10' C9' C6' 171(2)
C9' C10' H10B 180.0
N2 C11 P2 113.7(4)
N2 C11 H11A 108.8
P2 C11 H11A 108.8
N2 C11 H11B 108.8
P2 C11 H11B 108.8
H11A C11 H11B 107.7
N2 C12 P1 112.9(4)
N2 C12 H12A 109.0
P1 C12 H12A 109.0
N2 C12 H12B 109.0
P1 C12 H12B 109.0
H12A C12 H12B 107.8
C18 C13 C14 118.4(5)
C18 C13 N2 120.5(5)
C14 C13 N2 120.9(5)
C15 C14 C13 120.2(6)
C15 C14 H14A 119.9
C13 C14 H14A 119.9
C14 C15 C16 121.5(6)
C14 C15 H15A 119.3
C16 C15 H15A 119.3
C15 C16 C17 118.6(6)
C15 C16 C19 121.4(6)
C17 C16 C19 120.0(6)
C18 C17 C16 121.1(6)
C18 C17 H17A 119.5
C16 C17 H17A 119.5
C17 C18 C13 120.0(6)
C17 C18 H18A 120.0
C13 C18 H18A 120.0
C20 C19 C16 172.8(7)
C19 C20 H20 180.0
C26 C21 C22 119.2(5)
C26 C21 P1 120.4(4)
C22 C21 P1 120.4(5)
C21 C22 C23 120.2(6)
C21 C22 H22A 119.9
C23 C22 H22A 119.9
C24 C23 C22 120.3(7)
C24 C23 H23A 119.9
C22 C23 H23A 119.9
C25 C24 C23 119.6(6)
C25 C24 H24A 120.2
C23 C24 H24A 120.2
C24 C25 C26 120.5(7)
C24 C25 H25A 119.7
C26 C25 H25A 119.7
C21 C26 C25 120.2(6)
C21 C26 H26A 119.9
C25 C26 H26A 119.9
C32 C27 C28 119.6(5)
C32 C27 P2 117.2(4)
C28 C27 P2 123.2(4)
C29 C28 C27 119.9(5)
C29 C28 H28A 120.0
C27 C28 H28A 120.0
C28 C29 C30 120.4(6)
C28 C29 H29A 119.8
C30 C29 H29A 119.8
C29 C30 C31 120.2(6)
C29 C30 H30A 119.9
C31 C30 H30A 119.9
C30 C31 C32 119.6(5)
C30 C31 H31A 120.2
C32 C31 H31A 120.2
C31 C32 C27 120.2(5)
C31 C32 H32A 119.9
C27 C32 H32A 119.9
N3 C33 P3 111.5(4)
N3 C33 H33A 109.3
P3 C33 H33A 109.3
N3 C33 H33B 109.3
P3 C33 H33B 109.3
H33A C33 H33B 108.0
N3 C34 P4 110.7(4)
N3 C34 H34A 109.5
P4 C34 H34A 109.5
N3 C34 H34B 109.5
P4 C34 H34B 109.5
H34A C34 H34B 108.1
C40 C35 N3 122.3(5)
C40 C35 C36 115.2(5)
N3 C35 C36 122.5(5)
C37 C36 C35 122.3(5)
C37 C36 H36A 118.8
C35 C36 H36A 118.8
C36 C37 C38 120.7(5)
C36 C37 H37A 119.7
C38 C37 H37A 119.7
C39 C38 C37 118.0(5)
C39 C38 C41 121.0(5)
C37 C38 C41 120.9(5)
C38 C39 C40 120.2(5)
C38 C39 H39A 119.9
C40 C39 H39A 119.9
C35 C40 C39 123.5(5)
C35 C40 H40A 118.2
C39 C40 H40A 118.2
C42 C41 C38 177.7(6)
C41 C42 H42 180.0
N4 C43 P3 110.7(3)
N4 C43 H43A 109.5
P3 C43 H43A 109.5
N4 C43 H43B 109.5
P3 C43 H43B 109.5
H43A C43 H43B 108.1
N4 C44 P4 114.2(3)
N4 C44 H44A 108.7
P4 C44 H44A 108.7
N4 C44 H44B 108.7
P4 C44 H44B 108.7
H44A C44 H44B 107.6
C46 C45 C50 118.7(5)
C46 C45 N4 118.2(5)
C50 C45 N4 123.0(5)
C47 C46 C45 121.1(5)
C47 C46 H46A 119.4
C45 C46 H46A 119.4
C46 C47 C48 120.1(5)
C46 C47 H47A 119.9
C48 C47 H47A 119.9
C49 C48 C47 118.8(5)
C49 C48 C51 121.5(5)
C47 C48 C51 119.8(5)
C48 C49 C50 121.7(5)
C48 C49 H49A 119.1
C50 C49 H49A 119.1
C49 C50 C45 119.4(5)
C49 C50 H50A 120.3
C45 C50 H50A 120.3
C52 C51 C48 178.3(7)
C51 C52 H52 180.0
C58 C53 C54 119.0(5)
C58 C53 P3 120.5(4)
C54 C53 P3 120.5(4)
C55 C54 C53 120.3(5)
C55 C54 H54A 119.9
C53 C54 H54A 119.9
C56 C55 C54 120.8(5)
C56 C55 H55A 119.6
C54 C55 H55A 119.6
C55 C56 C57 119.7(6)
C55 C56 H56A 120.1
C57 C56 H56A 120.1
C58 C57 C56 121.0(6)
C58 C57 H57A 119.5
C56 C57 H57A 119.5
C57 C58 C53 119.3(5)
C57 C58 H58A 120.4
C53 C58 H58A 120.4
C64 C59 C60 119.9(5)
C64 C59 P4 118.7(4)
C60 C59 P4 121.2(4)
C61 C60 C59 118.8(5)
C61 C60 H60A 120.6
C59 C60 H60A 120.6
C62 C61 C60 121.3(6)
C62 C61 H61A 119.4
C60 C61 H61A 119.4
C61 C62 C63 120.4(6)
C61 C62 H62A 119.8
C63 C62 H62A 119.8
C64 C63 C62 119.1(6)
C64 C63 H63A 120.4
C62 C63 H63A 120.4
C59 C64 C63 120.4(5)
C59 C64 H64A 119.8
C63 C64 H64A 119.8
N5 C65 C66 179.4(7)
C65 C66 H66A 109.5
C65 C66 H66B 109.5
H66A C66 H66B 109.5
C65 C66 H66C 109.5
H66A C66 H66C 109.5
H66B C66 H66C 109.5
C3' N1 C1 113.1(14)
C3' N1 C2 117.8(11)
C1 N1 C2 116.6(5)
C3' N1 C3 14(3)
C1 N1 C3 113(4)
C2 N1 C3 108(3)
C13 N2 C12 117.3(4)
C13 N2 C11 117.1(4)
C12 N2 C11 114.0(4)
C35 N3 C33 121.2(4)
C35 N3 C34 122.6(4)
C33 N3 C34 114.7(4)
C45 N4 C44 115.0(4)
C45 N4 C43 114.1(4)
C44 N4 C43 114.7(4)
C65 N5 Ni1 175.0(5)
N5 Ni1 P3 87.48(13)
N5 Ni1 P1 89.71(13)
P3 Ni1 P1 177.15(6)
N5 Ni1 P2 113.89(13)
P3 Ni1 P2 98.69(6)
P1 Ni1 P2 81.98(6)
N5 Ni1 P4 110.81(13)
P3 Ni1 P4 82.08(6)
P1 Ni1 P4 99.41(6)
P2 Ni1 P4 135.28(6)
C21 P1 C12 105.3(3)
C21 P1 C2 102.0(2)
C12 P1 C2 103.4(3)
C21 P1 Ni1 118.91(19)
C12 P1 Ni1 116.14(18)
C2 P1 Ni1 109.1(2)
C27 P2 C1 106.0(2)
C27 P2 C11 99.7(2)
C1 P2 C11 100.8(3)
C27 P2 Ni1 122.24(19)
C1 P2 Ni1 110.85(18)
C11 P2 Ni1 114.69(17)
C53 P3 C43 105.8(2)
C53 P3 C33 102.0(2)
C43 P3 C33 102.5(2)
C53 P3 Ni1 118.45(18)
C43 P3 Ni1 115.02(18)
C33 P3 Ni1 111.17(18)
C59 P4 C34 104.7(2)
C59 P4 C44 104.3(2)
C34 P4 C44 100.5(3)
C59 P4 Ni1 119.23(17)
C34 P4 Ni1 113.64(19)
C44 P4 Ni1 112.45(17)

loop_
_geom_bond_atom_site_label_1
_geom_bond_atom_site_label_2
_geom_bond_distance
B1 F3A 1.23(2)
B1 F4A 1.26(2)
B1 F4 1.283(16)
B1 F2 1.349(16)
B1 F1 1.373(9)
B1 F3 1.536(15)
B1 F2A 1.582(18)
B2 F6 1.357(9)
B2 F5 1.368(8)
B2 F7 1.376(8)
B2 F8 1.402(9)
C1 N1 1.447(7)
C1 P2 1.841(5)
C1 H1A 0.9900
C1 H1B 0.9900
C2 N1 1.449(7)
C2 P1 1.866(5)
C2 H2A 0.9900
C2 H2B 0.9900
C3 C4 1.3900
C3 C8 1.3900
C3 N1 1.465(15)
C4 C5 1.3900
C4 H4A 0.9500
C5 C6 1.3900
C5 H5A 0.9500
C6 C7 1.3900
C6 C9 1.476(16)
C7 C8 1.3900
C7 H7A 0.9500
C8 H8A 0.9500
C9 C10 1.17(2)
C10 H10 0.9500
C3' C4' 1.3900
C3' C8' 1.3900
C3' N1 1.446(8)
C4' C5' 1.3900
C4' H4B 0.9500
C5' C6' 1.3900
C5' H5B 0.9500
C6' C7' 1.3900
C6' C9' 1.463(12)
C7' C8' 1.3900
C7' H7B 0.9500
C8' H8B 0.9500
C9' C10' 1.159(15)
C10' H10B 0.9500
C11 N2 1.450(6)
C11 P2 1.870(6)
C11 H11A 0.9900
C11 H11B 0.9900
C12 N2 1.446(6)
C12 P1 1.833(6)
C12 H12A 0.9900
C12 H12B 0.9900
C13 C18 1.394(8)
C13 C14 1.404(8)
C13 N2 1.435(7)
C14 C15 1.368(8)
C14 H14A 0.9500
C15 C16 1.374(8)
C15 H15A 0.9500
C16 C17 1.386(8)
C16 C19 1.448(8)
C17 C18 1.377(8)
C17 H17A 0.9500
C18 H18A 0.9500
C19 C20 1.188(8)
C20 H20 0.9500
C21 C26 1.358(7)
C21 C22 1.380(7)
C21 P1 1.817(5)
C22 C23 1.395(8)
C22 H22A 0.9500
C23 C24 1.364(9)
C23 H23A 0.9500
C24 C25 1.358(9)
C24 H24A 0.9500
C25 C26 1.403(8)
C25 H25A 0.9500
C26 H26A 0.9500
C27 C32 1.382(7)
C27 C28 1.388(7)
C27 P2 1.824(5)
C28 C29 1.367(7)
C28 H28A 0.9500
C29 C30 1.376(8)
C29 H29A 0.9500
C30 C31 1.381(8)
C30 H30A 0.9500
C31 C32 1.381(7)
C31 H31A 0.9500
C32 H32A 0.9500
C33 N3 1.444(6)
C33 P3 1.863(6)
C33 H33A 0.9900
C33 H33B 0.9900
C34 N3 1.463(6)
C34 P4 1.827(6)
C34 H34A 0.9900
C34 H34B 0.9900
C35 C40 1.381(8)
C35 N3 1.392(6)
C35 C36 1.404(7)
C36 C37 1.379(7)
C36 H36A 0.9500
C37 C38 1.394(8)
C37 H37A 0.9500
C38 C39 1.380(7)
C38 C41 1.429(8)
C39 C40 1.384(8)
C39 H39A 0.9500
C40 H40A 0.9500
C41 C42 1.177(8)
C42 H42 0.9500
C43 N4 1.469(6)
C43 P3 1.853(5)
C43 H43A 0.9900
C43 H43B 0.9900
C44 N4 1.464(6)
C44 P4 1.846(5)
C44 H44A 0.9900
C44 H44B 0.9900
C45 C46 1.385(7)
C45 C50 1.392(7)
C45 N4 1.440(6)
C46 C47 1.385(7)
C46 H46A 0.9500
C47 C48 1.388(7)
C47 H47A 0.9500
C48 C49 1.370(8)
C48 C51 1.443(7)
C49 C50 1.392(7)
C49 H49A 0.9500
C50 H50A 0.9500
C51 C52 1.172(8)
C52 H52 0.9500
C53 C58 1.399(7)
C53 C54 1.406(7)
C53 P3 1.802(5)
C54 C55 1.368(7)
C54 H54A 0.9500
C55 C56 1.357(8)
C55 H55A 0.9500
C56 C57 1.397(8)
C56 H56A 0.9500
C57 C58 1.368(7)
C57 H57A 0.9500
C58 H58A 0.9500
C59 C64 1.371(7)
C59 C60 1.390(7)
C59 P4 1.804(5)
C60 C61 1.389(7)
C60 H60A 0.9500
C61 C62 1.336(8)
C61 H61A 0.9500
C62 C63 1.397(8)
C62 H62A 0.9500
C63 C64 1.379(7)
C63 H63A 0.9500
C64 H64A 0.9500
C65 N5 1.130(6)
C65 C66 1.458(7)
C66 H66A 0.9800
C66 H66B 0.9800
C66 H66C 0.9800
N5 Ni1 2.010(4)
Ni1 P3 2.1946(16)
Ni1 P1 2.2020(16)
Ni1 P2 2.2057(16)
Ni1 P4 2.2107(15)

loop_
_geom_torsion_atom_site_label_1
_geom_torsion_atom_site_label_2
_geom_torsion_atom_site_label_3
_geom_torsion_atom_site_label_4
_geom_torsion
C8 C3 C4 C5 0.0
N1 C3 C4 C5 -179(7)
C3 C4 C5 C6 0.0
C4 C5 C6 C7 0.0
C4 C5 C6 C9 178(5)
C5 C6 C7 C8 0.0
C9 C6 C7 C8 -178(5)
C6 C7 C8 C3 0.0
C4 C3 C8 C7 0.0
N1 C3 C8 C7 179(6)
C7 C6 C9 C10 139(18)
C5 C6 C9 C10 -39(20)
C8' C3' C4' C5' 0.0
N1 C3' C4' C5' -178(3)
C3' C4' C5' C6' 0.0
C4' C5' C6' C7' 0.0
C4' C5' C6' C9' -180(2)
C5' C6' C7' C8' 0.0
C9' C6' C7' C8' 179.7(18)
C6' C7' C8' C3' 0.0
C4' C3' C8' C7' 0.0
N1 C3' C8' C7' 178(3)
C5' C6' C9' C10' -53(16)
C7' C6' C9' C10' 127(15)
C18 C13 C14 C15 -3.8(9)
N2 C13 C14 C15 171.6(6)
C13 C14 C15 C16 1.5(10)
C14 C15 C16 C17 2.6(10)
C14 C15 C16 C19 -176.0(6)
C15 C16 C17 C18 -4.5(10)
C19 C16 C17 C18 174.1(6)
C16 C17 C18 C13 2.2(10)
C14 C13 C18 C17 2.0(9)
N2 C13 C18 C17 -173.4(6)
C15 C16 C19 C20 80(7)
C17 C16 C19 C20 -98(7)
C26 C21 C22 C23 0.5(8)
P1 C21 C22 C23 -179.8(4)
C21 C22 C23 C24 -1.4(9)
C22 C23 C24 C25 0.5(9)
C23 C24 C25 C26 1.2(9)
C22 C21 C26 C25 1.2(8)
P1 C21 C26 C25 -178.6(4)
C24 C25 C26 C21 -2.1(9)
C32 C27 C28 C29 -3.9(9)
P2 C27 C28 C29 175.9(5)
C27 C28 C29 C30 1.4(10)
C28 C29 C30 C31 0.9(11)
C29 C30 C31 C32 -0.6(10)
C30 C31 C32 C27 -2.0(10)
C28 C27 C32 C31 4.2(9)
P2 C27 C32 C31 -175.6(5)
C40 C35 C36 C37 -3.3(8)
N3 C35 C36 C37 178.6(5)
C35 C36 C37 C38 0.6(8)
C36 C37 C38 C39 2.0(8)
C36 C37 C38 C41 -176.1(5)
C37 C38 C39 C40 -1.8(8)
C41 C38 C39 C40 176.3(5)
N3 C35 C40 C39 -178.3(5)
C36 C35 C40 C39 3.6(8)
C38 C39 C40 C35 -1.2(9)
C39 C38 C41 C42 -85(16)
C37 C38 C41 C42 93(16)
C50 C45 C46 C47 -2.6(8)
N4 C45 C46 C47 -179.4(5)
C45 C46 C47 C48 2.0(9)
C46 C47 C48 C49 -0.1(8)
C46 C47 C48 C51 179.9(5)
C47 C48 C49 C50 -1.2(9)
C51 C48 C49 C50 178.9(5)
C48 C49 C50 C45 0.6(9)
C46 C45 C50 C49 1.3(8)
N4 C45 C50 C49 177.9(5)
C49 C48 C51 C52 -158(100)
C47 C48 C51 C52 22(27)
C58 C53 C54 C55 -1.1(8)
P3 C53 C54 C55 -179.4(4)
C53 C54 C55 C56 0.2(8)
C54 C55 C56 C57 0.9(9)
C55 C56 C57 C58 -1.1(10)
C56 C57 C58 C53 0.2(9)
C54 C53 C58 C57 0.9(8)
P3 C53 C58 C57 179.2(5)
C64 C59 C60 C61 2.5(7)
P4 C59 C60 C61 -172.5(4)
C59 C60 C61 C62 -1.0(8)
C60 C61 C62 C63 -0.1(9)
C61 C62 C63 C64 -0.3(8)
C60 C59 C64 C63 -3.0(7)
P4 C59 C64 C63 172.2(4)
C62 C63 C64 C59 1.9(8)
C4' C3' N1 C1 119.4(17)
C8' C3' N1 C1 -58.8(15)
C4' C3' N1 C2 -21(3)
C8' C3' N1 C2 160.4(10)
C4' C3' N1 C3 27(19)
C8' C3' N1 C3 -151(22)
P2 C1 N1 C3' 152.0(11)
P2 C1 N1 C2 -66.7(5)
P2 C1 N1 C3 167(2)
P1 C2 N1 C3' -153.0(16)
P1 C2 N1 C1 67.5(6)
P1 C2 N1 C3 -164(4)
C4 C3 N1 C3' -154(25)
C8 C3 N1 C3' 27(19)
C4 C3 N1 C1 113(5)
C8 C3 N1 C1 -66(3)
C4 C3 N1 C2 -18(6)
C8 C3 N1 C2 163(2)
C18 C13 N2 C12 173.3(5)
C14 C13 N2 C12 -1.9(8)
C18 C13 N2 C11 -45.4(8)
C14 C13 N2 C11 139.3(6)
P1 C12 N2 C13 -154.4(4)
P1 C12 N2 C11 63.2(6)
P2 C11 N2 C13 149.9(4)
P2 C11 N2 C12 -67.6(5)
C40 C35 N3 C33 9.7(8)
C36 C35 N3 C33 -172.5(5)
C40 C35 N3 C34 175.3(5)
C36 C35 N3 C34 -6.9(8)
P3 C33 N3 C35 -123.6(4)
P3 C33 N3 C34 69.7(5)
P4 C34 N3 C35 126.0(4)
P4 C34 N3 C33 -67.6(5)
C46 C45 N4 C44 -56.5(7)
C50 C45 N4 C44 126.9(5)
C46 C45 N4 C43 168.0(5)
C50 C45 N4 C43 -8.6(7)
P4 C44 N4 C45 157.6(4)
P4 C44 N4 C43 -67.1(5)
P3 C43 N4 C45 -160.6(4)
P3 C43 N4 C44 63.8(5)
C66 C65 N5 Ni1 -54(68)
C65 N5 Ni1 P3 55(5)
C65 N5 Ni1 P1 -125(5)
C65 N5 Ni1 P2 154(5)
C65 N5 Ni1 P4 -25(5)
C26 C21 P1 C12 -164.4(4)
C22 C21 P1 C12 15.8(5)
C26 C21 P1 C2 87.9(5)
C22 C21 P1 C2 -91.9(5)
C26 C21 P1 Ni1 -32.2(5)
C22 C21 P1 Ni1 148.1(4)
N2 C12 P1 C21 145.4(4)
N2 C12 P1 C2 -107.9(4)
N2 C12 P1 Ni1 11.6(5)
N1 C2 P1 C21 162.6(4)
N1 C2 P1 C12 53.4(5)
N1 C2 P1 Ni1 -70.8(4)
N5 Ni1 P1 C21 62.6(2)
P3 Ni1 P1 C21 73.0(13)
P2 Ni1 P1 C21 176.8(2)
P4 Ni1 P1 C21 -48.4(2)
N5 Ni1 P1 C12 -170.0(2)
P3 Ni1 P1 C12 -159.7(12)
P2 Ni1 P1 C12 -55.8(2)
P4 Ni1 P1 C12 78.9(2)
N5 Ni1 P1 C2 -53.7(2)
P3 Ni1 P1 C2 -43.4(13)
P2 Ni1 P1 C2 60.5(2)
P4 Ni1 P1 C2 -164.8(2)
C32 C27 P2 C1 161.5(5)
C28 C27 P2 C1 -18.3(6)
C32 C27 P2 C11 57.2(5)
C28 C27 P2 C11 -122.5(5)
C32 C27 P2 Ni1 -70.3(5)
C28 C27 P2 Ni1 109.9(5)
N1 C1 P2 C27 -154.0(4)
N1 C1 P2 C11 -50.5(4)
N1 C1 P2 Ni1 71.3(4)
N2 C11 P2 C27 -136.2(4)
N2 C11 P2 C1 115.3(4)
N2 C11 P2 Ni1 -3.8(5)
N5 Ni1 P2 C27 -102.3(2)
P3 Ni1 P2 C27 -11.2(2)
P1 Ni1 P2 C27 171.6(2)
P4 Ni1 P2 C27 76.3(2)
N5 Ni1 P2 C1 23.7(3)
P3 Ni1 P2 C1 114.8(2)
P1 Ni1 P2 C1 -62.4(2)
P4 Ni1 P2 C1 -157.7(2)
N5 Ni1 P2 C11 137.0(2)
P3 Ni1 P2 C11 -131.9(2)
P1 Ni1 P2 C11 50.9(2)
P4 Ni1 P2 C11 -44.4(2)
C58 C53 P3 C43 31.7(5)
C54 C53 P3 C43 -150.1(4)
C58 C53 P3 C33 -75.2(5)
C54 C53 P3 C33 103.0(4)
C58 C53 P3 Ni1 162.4(4)
C54 C53 P3 Ni1 -19.4(5)
N4 C43 P3 C53 144.6(4)
N4 C43 P3 C33 -108.9(4)
N4 C43 P3 Ni1 11.9(4)
N3 C33 P3 C53 160.8(4)
N3 C33 P3 C43 51.5(4)
N3 C33 P3 Ni1 -72.0(4)
N5 Ni1 P3 C53 63.8(2)
P1 Ni1 P3 C53 53.4(13)
P2 Ni1 P3 C53 -50.03(19)
P4 Ni1 P3 C53 175.18(19)
N5 Ni1 P3 C43 -169.8(2)
P1 Ni1 P3 C43 180(100)
P2 Ni1 P3 C43 76.4(2)
P4 Ni1 P3 C43 -58.4(2)
N5 Ni1 P3 C33 -53.9(2)
P1 Ni1 P3 C33 -64.2(13)
P2 Ni1 P3 C33 -167.67(17)
P4 Ni1 P3 C33 57.54(18)
C64 C59 P4 C34 163.9(4)
C60 C59 P4 C34 -21.0(5)
C64 C59 P4 C44 58.8(5)
C60 C59 P4 C44 -126.1(4)
C64 C59 P4 Ni1 -67.6(4)
C60 C59 P4 Ni1 107.5(4)
N3 C34 P4 C59 -159.3(4)
N3 C34 P4 C44 -51.4(4)
N3 C34 P4 Ni1 69.0(4)
N4 C44 P4 C59 -138.2(4)
N4 C44 P4 C34 113.5(4)
N4 C44 P4 Ni1 -7.7(5)
N5 Ni1 P4 C59 -98.2(2)
P3 Ni1 P4 C59 177.6(2)
P1 Ni1 P4 C59 -4.9(2)
P2 Ni1 P4 C59 83.2(2)
N5 Ni1 P4 C34 26.0(2)
P3 Ni1 P4 C34 -58.28(19)
P1 Ni1 P4 C34 119.27(19)
P2 Ni1 P4 C34 -152.65(19)
N5 Ni1 P4 C44 139.3(2)
P3 Ni1 P4 C44 55.1(2)
P1 Ni1 P4 C44 -127.4(2)
P2 Ni1 P4 C44 -39.3(2)

loop_
_platon_squeeze_void_nr
_platon_squeeze_void_average_x
_platon_squeeze_void_average_y
_platon_squeeze_void_average_z
_platon_squeeze_void_volume
_platon_squeeze_void_count_electrons
_platon_squeeze_void_content
1 0.000 0.000 0.128 1098 448 ' '
2 0.500 0.500 0.754 1098 448 ' '
